data_2007151
loop_
_publ_author_name
'Kandasamy Chinnakali'
'Hoong-Kun Fun'
'Kamaraj Sriraghavan'
'Vaylakkavoor T.Ramakrishnan'

_publ_section_title
;
 4-Methyl-7,10-dihydrobenzo[<i>h</i>]coumarin and
 4-Methyl-7,8,9,10-tetrahydro-8,9-epoxybenzo[<i>h</i>]coumarin
;
_journal_issue 4
_journal_name_full 'Acta Crystallographica Section C'
_journal_page_first 542
_journal_page_last 544
_journal_paper_doi 10.1107/S0108270197016508
_journal_volume 54
_journal_year 1998
_chemical_formula_sum 'C14 H12 O3'
_chemical_formula_weight 228.24
_chemical_name_systematic
;
4-Methyl-7,10-dihydro-7,8-benzocoumarin-8,9-oxide
;
_space_group_IT_number 14
_symmetry_cell_setting monoclinic
_symmetry_space_group_name_Hall '-P 2ybc'
_symmetry_space_group_name_H-M 'P 1 21/c 1'
_audit_creation_method SHELXL
_cell_angle_alpha 90.00
_cell_angle_beta 106.081(9)
_cell_angle_gamma 90.00
_cell_formula_units_Z 4
_cell_length_a 10.9590(10)
_cell_length_b 12.9630(10)
_cell_length_c 7.9905(8)
_cell_measurement_reflns_used 39
_cell_measurement_temperature 293(2)
_cell_measurement_theta_max 12.49
_cell_measurement_theta_min 5.38
_cell_volume 1090.73(18)
_diffrn_ambient_temperature 293(2)
_diffrn_measurement_device 'Siemens P4 diffractometer'
_diffrn_measurement_method '\q/2\q scans'
_diffrn_radiation_monochromator graphite
_diffrn_radiation_source 'fine-focus sealed tube'
_diffrn_radiation_type MoK\a
_diffrn_radiation_wavelength 0.71073
_diffrn_reflns_av_R_equivalents 0.0253
_diffrn_reflns_av_sigmaI/netI 0.0594
_diffrn_reflns_limit_h_max 13
_diffrn_reflns_limit_h_min -14
_diffrn_reflns_limit_k_max 1
_diffrn_reflns_limit_k_min -16
_diffrn_reflns_limit_l_max 10
_diffrn_reflns_limit_l_min -1
_diffrn_reflns_number 3279
_diffrn_reflns_theta_max 27.50
_diffrn_reflns_theta_min 1.93
_diffrn_standards_decay_% <3
_diffrn_standards_interval_count 97
_diffrn_standards_number 3
_exptl_absorpt_coefficient_mu 0.098
_exptl_absorpt_correction_type none
_exptl_crystal_colour colourless
_exptl_crystal_density_diffrn 1.390
_exptl_crystal_density_meas ?
_exptl_crystal_description needle
_exptl_crystal_F_000 480
_exptl_crystal_size_max 0.50
_exptl_crystal_size_mid 0.24
_exptl_crystal_size_min 0.18
_refine_diff_density_max 0.178
_refine_diff_density_min -0.136
_refine_ls_extinction_coef 0.0131(17)
_refine_ls_extinction_method SHELXL93_(Sheldrick,_1993)
_refine_ls_goodness_of_fit_all 0.828
_refine_ls_goodness_of_fit_obs 1.056
_refine_ls_hydrogen_treatment refall
_refine_ls_matrix_type full
_refine_ls_number_parameters 203
_refine_ls_number_reflns 2499
_refine_ls_number_restraints 0
_refine_ls_restrained_S_all 0.828
_refine_ls_restrained_S_obs 1.056
_refine_ls_R_factor_all 0.0901
_refine_ls_R_factor_obs .0400
_refine_ls_shift/esd_max 0.000
_refine_ls_shift/esd_mean 0.000
_refine_ls_structure_factor_coef Fsqd
_refine_ls_weighting_details 'w = 1/[\s^2^(Fo^2^)+(0.0484P)^2^] where P=(Fo^2^+2Fc^2^)/3'
_refine_ls_weighting_scheme calc
_refine_ls_wR_factor_all 0.1050
_refine_ls_wR_factor_obs .0909
_reflns_number_observed 1257
_reflns_number_total 2499
_reflns_observed_criterion >2sigma(I)
_cod_data_source_file cf1186.cif
_cod_data_source_block II
_cod_depositor_comments
;
The following automatic conversions were performed:

'_exptl_crystal_density_meas' value 'not measured' was changed to '?'
- the value is perceived as not measured.

Automatic conversion script
Id: cif_fix_values 3008 2015-01-20 13:52:24Z robertas 

The following automatic conversions were performed:

'_refine_ls_weighting_scheme' value 'calc w =
1/[\s^2^(Fo^2^)+(0.0484P)^2^] where P=(Fo^2^+2Fc^2^)/3' was changed
to 'calc'. New tag '_refine_ls_weighting_details' was created. The
value of the new tag was set to 'w = 1/[\s^2^(Fo^2^)+(0.0484P)^2^]
where P=(Fo^2^+2Fc^2^)/3'.

Automatic conversion script
Id: cif_fix_values 3143 2015-03-26 13:38:13Z robertas 
;
_cod_original_cell_volume 1090.7(2)
_cod_original_sg_symbol_H-M 'P 21/c'
_cod_database_code 2007151

loop_
_symmetry_equiv_pos_as_xyz
'x, y, z'
'-x, y+1/2, -z+1/2'
'-x, -y, -z'
'x, -y-1/2, z-1/2'

loop_
_atom_site_aniso_label
_atom_site_aniso_U_11
_atom_site_aniso_U_22
_atom_site_aniso_U_33
_atom_site_aniso_U_12
_atom_site_aniso_U_13
_atom_site_aniso_U_23
O1 .0409(6) .0329(6) .0548(7) -.0057(5) .0149(5) -.0001(6)
O11 .0695(9) .0369(7) .0926(11) -.0134(6) .0276(8) -.0025(7)
O17 .0474(7) .0660(8) .0668(9) -.0119(7) .0019(6) -.0094(8)
C2 .0459(9) .0405(10) .0503(11) -.0129(8) .0113(8) .0001(9)
C3 .0389(9) .0520(12) .0541(12) -.0117(8) .0104(8) .0063(9)
C4 .0349(9) .0554(11) .0377(9) -.0027(8) .0074(7) .0037(9)
C5 .0475(10) .0421(10) .0534(12) .0077(9) .0128(9) -.0021(9)
C6 .0543(10) .0331(9) .0557(11) -.0003(9) .0094(9) .0019(9)
C7 .0424(9) .0379(10) .0412(10) -.0083(7) .0065(8) .0009(8)
C8 .0370(8) .0357(9) .0343(9) -.0043(7) .0073(7) -.0022(8)
C9 .0369(8) .0315(8) .0349(9) -.0046(7) .0051(7) -.0012(8)
C10 .0359(8) .0411(10) .0345(9) -.0009(7) .0068(7) .0013(8)
C12 .0577(11) .0471(12) .0553(13) -.0165(9) .0138(10) .0051(11)
C13 .0492(11) .0679(14) .0654(14) -.0243(10) .0217(11) -.0015(12)
C14 .0410(10) .0609(13) .0625(13) -.0085(9) .0191(9) -.0115(11)
C15 .0395(9) .0433(10) .0453(11) -.0038(8) .0137(8) -.0054(9)
C16 .0430(11) .081(2) .068(2) .0081(11) .0217(11) .0119(14)

loop_
_atom_site_label
_atom_site_fract_x
_atom_site_fract_y
_atom_site_fract_z
_atom_site_U_iso_or_equiv
_atom_site_thermal_displace_type
_atom_site_calc_flag
_atom_site_refinement_flags
_atom_site_occupancy
_atom_site_disorder_group
_atom_site_type_symbol
O1 .75383(10) .36569(8) .1513(2) .0425(3) Uani d . 1 . O
O11 .83063(12) .51767(9) .1120(2) .0653(4) Uani d . 1 . O
O17 .38469(11) .15263(10) .0554(2) .0628(4) Uani d . 1 . O
C2 .8474(2) .42521(13) .1149(2) .0460(4) Uani d . 1 . C
C3 .9547(2) .37179(14) .0878(2) .0488(5) Uani d . 1 . C
C4 .96523(14) .26891(14) .0909(2) .0432(4) Uani d . 1 . C
C5 .8605(2) .09997(14) .1273(3) .0479(5) Uani d . 1 . C
C6 .7612(2) .04879(14) .1622(2) .0488(5) Uani d . 1 . C
C7 .6603(2) .10204(13) .1969(2) .0415(4) Uani d . 1 . C
C8 .65815(14) .20970(12) .1918(2) .0362(4) Uani d . 1 . C
C9 .76084(14) .25897(12) .1547(2) .0354(4) Uani d . 1 . C
C10 .86329(14) .20818(12) .1235(2) .0377(4) Uani d . 1 . C
C12 .5557(2) .0422(2) .2422(3) .0537(5) Uani d . 1 . C
C13 .4351(2) .1005(2) .2204(3) .0597(6) Uani d . 1 . C
C14 .4334(2) .2123(2) .2122(3) .0539(5) Uani d . 1 . C
C15 .5509(2) .27282(14) .2211(3) .0423(4) Uani d . 1 . C
C16 1.0803(2) .2164(2) .0639(3) .0627(6) Uani d . 1 . C
H3 1.0191(16) .4154(13) .071(2) .051(5) Uiso d . 1 . H
H5 .9254(16) .0601(13) .099(2) .049(5) Uiso d . 1 . H
H6 .7620(17) -.0291(14) .166(2) .062(5) Uiso d . 1 . H
H12B .5421(18) -.0267(15) .180(3) .070(6) Uiso d . 1 . H
H12A .5838(17) .0187(15) .369(3) .067(6) Uiso d . 1 . H
H13 .3732(17) .0719(15) .263(2) .063(6) Uiso d . 1 . H
H14 .3655(17) .2524(15) .242(2) .065(6) Uiso d . 1 . H
H15A .5313(15) .3291(12) .136(2) .044(5) Uiso d . 1 . H
H15B .5778(15) .3086(13) .339(2) .053(5) Uiso d . 1 . H
H16A 1.058(2) .1657(16) -.035(3) .087(8) Uiso d . 1 . H
H16B 1.138(2) .2648(17) .031(3) .090(7) Uiso d . 1 . H
H16C 1.1279(19) .1807(17) .175(3) .080(7) Uiso d . 1 . H

loop_
_atom_type_symbol
_atom_type_description
_atom_type_scat_dispersion_real
_atom_type_scat_dispersion_imag
_atom_type_scat_source
C C 0.0033 0.0016 'International Tables Vol C Tables 4.2.6.8 and 6.1.1.4'
H H 0.0000 0.0000 'International Tables Vol C Tables 4.2.6.8 and 6.1.1.4'
O O 0.0106 0.0060 'International Tables Vol C Tables 4.2.6.8 and 6.1.1.4'

loop_
_geom_angle_atom_site_label_1
_geom_angle_atom_site_label_2
_geom_angle_atom_site_label_3
_geom_angle
C2 O1 C9 121.56(13)
C14 O17 C13 60.26(12)
O11 C2 O1 116.2(2)
O11 C2 C3 127.0(2)
O1 C2 C3 116.9(2)
C4 C3 C2 123.3(2)
C3 C4 C10 118.6(2)
C3 C4 C16 121.4(2)
C10 C4 C16 120.0(2)
C6 C5 C10 120.8(2)
C5 C6 C7 121.3(2)
C6 C7 C8 119.8(2)
C6 C7 C12 119.4(2)
C8 C7 C12 120.8(2)
C9 C8 C7 117.11(15)
C9 C8 C15 119.70(15)
C7 C8 C15 123.19(14)
C10 C9 O1 121.01(14)
C10 C9 C8 124.30(15)
O1 C9 C8 114.69(14)
C9 C10 C5 116.6(2)
C9 C10 C4 118.6(2)
C5 C10 C4 124.7(2)
C13 C12 C7 114.8(2)
C14 C13 O17 59.69(13)
C14 C13 C12 120.8(2)
O17 C13 C12 116.4(2)
O17 C14 C13 60.05(13)
O17 C14 C15 115.5(2)
C13 C14 C15 121.5(2)
C14 C15 C8 114.09(15)

loop_
_geom_bond_atom_site_label_1
_geom_bond_atom_site_label_2
_geom_bond_site_symmetry_2
_geom_bond_distance
_geom_bond_publ_flag
O1 C2 . 1.377(2) ?
O1 C9 . 1.385(2) ?
O11 C2 . 1.212(2) ?
O17 C14 . 1.443(2) ?
O17 C13 . 1.448(2) ?
C2 C3 . 1.433(3) ?
C3 C4 . 1.338(2) ?
C4 C10 . 1.448(2) ?
C4 C16 . 1.500(2) ?
C5 C6 . 1.368(3) ?
C5 C10 . 1.404(2) ?
C6 C7 . 1.395(2) ?
C7 C8 . 1.396(2) ?
C7 C12 . 1.509(2) ?
C8 C9 . 1.395(2) ?
C8 C15 . 1.503(2) ?
C9 C10 . 1.383(2) ?
C12 C13 . 1.490(3) ?
C13 C14 . 1.451(3) ?
C14 C15 . 1.493(2) ?

loop_
_geom_hbond_atom_site_label_D
_geom_hbond_atom_site_label_H
_geom_hbond_atom_site_label_A
_geom_hbond_site_symmetry_A
_geom_hbond_distance_DH
_geom_hbond_distance_HA
_geom_hbond_distance_DA
_geom_hbond_angle_DHA
C3 H3 O11 3_765 0.94(2) 2.64(2) 3.495(3) 152.0(10)
C6 H6 O17 3_555 1.01(2) 2.59(2) 3.295(2) 127.0(10)

loop_
_cod_related_entry_id
_cod_related_entry_database
_cod_related_entry_code
1 ChemSpider 9195815
